data_7159780
loop_
_publ_author_name
'Chang, Meng-Yang'
'Lee, Yan-Ling'

_publ_section_title
;
 One-pot synthesis of benzofused 8-oxabicyclo[3.3.1]nonanes <i>via</i>
 GaCl<sub>3</sub>-mediated cyclocondensation of
 <i>o</i>-allylbenzaldehydes and 1,3-dicarbonyl synthons.
;
_journal_issue 8
_journal_name_full 'Organic &amp; biomolecular chemistry'
_journal_page_first 1646
_journal_page_last 1653
_journal_paper_doi 10.1039/d4ob00016a
_journal_volume 22
_journal_year 2024
_chemical_formula_moiety 'C18 H20 O4'
_chemical_formula_sum 'C18 H20 N O3'
_chemical_formula_weight 298.35
_space_group_crystal_system monoclinic
_space_group_IT_number 14
_space_group_name_Hall '-P 2yn'
_space_group_name_H-M_alt 'P 1 21/n 1'
_atom_sites_solution_hydrogens geom
_atom_sites_solution_primary dual
_audit_creation_date 2023-11-06
_audit_creation_method
;
Olex2 1.5
(compiled 2023.08.24 svn.re1ec1418 for OlexSys, GUI svn.r6817)
;
_audit_update_record
;
2023-11-23 deposited with the CCDC.	2024-01-29 downloaded from the CCDC.
;
_cell_angle_alpha 90
_cell_angle_beta 95.207(5)
_cell_angle_gamma 90
_cell_formula_units_Z 4
_cell_length_a 7.7589(4)
_cell_length_b 10.0726(7)
_cell_length_c 18.9645(10)
_cell_measurement_reflns_used 10610
_cell_measurement_temperature 130(2)
_cell_measurement_theta_max 26.8830
_cell_measurement_theta_min 2.1530
_cell_volume 1476.00(15)
_computing_cell_refinement 'CrysAlisPro 1.171.41.123a (Rigaku OD, 2022)'
_computing_data_collection 'CrysAlisPro 1.171.41.123a (Rigaku OD, 2022)'
_computing_data_reduction 'CrysAlisPro 1.171.41.123a (Rigaku OD, 2022)'
_computing_molecular_graphics 'Olex2 1.5 (Dolomanov et al., 2009)'
_computing_publication_material 'Olex2 1.5 (Dolomanov et al., 2009)'
_computing_structure_refinement 'SHELXL 2018/3 (Sheldrick, 2015)'
_computing_structure_solution 'SHELXT 2018/2 (Sheldrick, 2018)'
_diffrn_ambient_temperature 130(2)
_diffrn_detector 'Hybrid Pixel Array Detector'
_diffrn_detector_area_resol_mean 10.0000
_diffrn_measured_fraction_theta_full 0.994
_diffrn_measured_fraction_theta_max 0.951
_diffrn_measurement_details
;
List of Runs (angles in degrees, time in seconds):

  # Type    Start    End  Width  t~exp~   \w     \q     \k     \f   Frames
#--------------------------------------------------------------------------
  1  \w    -79.00  43.00   0.50    5.95    --   10.60 -53.00  91.00  244
  2  \w    -22.00 100.00   0.50    5.95    --   10.60  53.00-123.00  244
  3  \w   -100.00  21.00   0.50    5.95    --  -10.90 -53.00  91.00  242
  4  \w    -43.00  78.00   0.50    5.95    --  -10.90  53.00-123.00  242
  5  \w     13.00  50.00   0.50    5.95    --   10.60  77.00 -90.00   74
  6  \w    -77.00  43.00   0.50    5.95    --   10.60 -37.00-180.00  240
  7  \w    -15.00  89.00   0.50    5.95    --   10.60  77.00  60.00  208
  8  \w    -13.00 100.00   0.50    5.95    --   10.60  82.00 -60.00  226
  9  \w    -54.00 -28.00   0.50    5.95    --   10.60 -77.00  30.00   52
 10  \w     11.00  36.00   0.50    5.95    --   10.60 -77.00  30.00   50
 11  \w    -38.00   2.00   0.50    5.95    --  -10.90 -37.00 -60.00   80
 12  \w    -95.00 -69.00   0.50    5.95    --  -10.90 -37.00 -60.00   52
;
_diffrn_measurement_device 'four-circle diffractometer'
_diffrn_measurement_device_type 'XtaLAB Pro II AFC12 (RINC): Kappa single'
_diffrn_measurement_method '\w scans'
_diffrn_orient_matrix_type 'CrysAlisPro convention (1999,Acta A55,543-557)'
_diffrn_orient_matrix_UB_11 -0.0598932000
_diffrn_orient_matrix_UB_12 0.0433681000
_diffrn_orient_matrix_UB_13 0.0143317000
_diffrn_orient_matrix_UB_21 0.0393121000
_diffrn_orient_matrix_UB_22 -0.0125580000
_diffrn_orient_matrix_UB_23 0.0345608000
_diffrn_orient_matrix_UB_31 0.0573240000
_diffrn_orient_matrix_UB_32 0.0540285000
_diffrn_orient_matrix_UB_33 -0.0034281000
_diffrn_radiation_monochromator mirror
_diffrn_radiation_probe x-ray
_diffrn_radiation_type 'Mo K\a'
_diffrn_radiation_wavelength 0.71073
_diffrn_reflns_av_R_equivalents 0.0789
_diffrn_reflns_av_unetI/netI 0.0539
_diffrn_reflns_Laue_measured_fraction_full 0.994
_diffrn_reflns_Laue_measured_fraction_max 0.951
_diffrn_reflns_limit_h_max 9
_diffrn_reflns_limit_h_min -9
_diffrn_reflns_limit_k_max 12
_diffrn_reflns_limit_k_min -12
_diffrn_reflns_limit_l_max 23
_diffrn_reflns_limit_l_min -24
_diffrn_reflns_number 23702
_diffrn_reflns_point_group_measured_fraction_full 0.994
_diffrn_reflns_point_group_measured_fraction_max 0.951
_diffrn_reflns_theta_full 25.242
_diffrn_reflns_theta_max 27.067
_diffrn_reflns_theta_min 2.157
_diffrn_source 'micro-focus sealed X-ray tube'
_diffrn_source_type 'Rigaku (Mo) X-ray Source'
_exptl_absorpt_coefficient_mu 0.091
_exptl_absorpt_correction_T_max 1.00000
_exptl_absorpt_correction_T_min 0.27884
_exptl_absorpt_correction_type multi-scan
_exptl_absorpt_process_details
;
CrysAlisPro 1.171.41.123a (Rigaku Oxford Diffraction, 2022)
Empirical absorption correction using spherical harmonics,
implemented in SCALE3 ABSPACK scaling algorithm.
;
_exptl_crystal_colour yellow
_exptl_crystal_colour_primary yellow
_exptl_crystal_density_diffrn 1.343
_exptl_crystal_description block
_exptl_crystal_F_000 636
_exptl_crystal_size_max 0.5
_exptl_crystal_size_mid 0.5
_exptl_crystal_size_min 0.5
_refine_diff_density_max 0.425
_refine_diff_density_min -0.283
_refine_diff_density_rms 0.078
_refine_ls_extinction_method none
_refine_ls_goodness_of_fit_ref 1.078
_refine_ls_hydrogen_treatment constr
_refine_ls_matrix_type full
_refine_ls_number_parameters 201
_refine_ls_number_reflns 3082
_refine_ls_number_restraints 0
_refine_ls_restrained_S_all 1.078
_refine_ls_R_factor_all 0.0845
_refine_ls_R_factor_gt 0.0718
_refine_ls_shift/su_max 0.025
_refine_ls_shift/su_mean 0.000
_refine_ls_structure_factor_coef Fsqd
_refine_ls_weighting_details 'w=1/[\s^2^(Fo^2^)+(0.0710P)^2^+2.5804P] where P=(Fo^2^+2Fc^2^)/3'
_refine_ls_weighting_scheme calc
_refine_ls_wR_factor_gt 0.1837
_refine_ls_wR_factor_ref 0.1897
_reflns_Friedel_coverage 0.000
_reflns_number_gt 2519
_reflns_number_total 3082
_reflns_threshold_expression 'I > 2\s(I)'
_cod_data_source_file d4ob00016a2.cif
_cod_data_source_block k11211-myc-a(ynb928)_auto
_cod_depositor_comments 'Adding full bibliography for 7159780--7159782.cif.'
_cod_database_code 7159780
_shelx_shelxl_version_number 2018/3
_shelx_space_group_comment
;
The symmetry employed for this shelxl refinement is uniquely defined
by the following loop, which should always be used as a source of
symmetry information in preference to the above space-group names.
They are only intended as comments.
;
_shelx_estimated_absorpt_t_max 0.956
_shelx_estimated_absorpt_t_min 0.956
_olex2_refinement_description
;
1. Fixed Uiso
 At 1.2 times of:
  All C(H) groups, All C(H,H) groups
 At 1.5 times of:
  All C(H,H,H) groups
2.a Ternary CH refined with riding coordinates:
 C7(H00B), C17(H00F)
2.b Secondary CH2 refined with riding coordinates:
 C18(H00A,H00D), C2(H00E,H00G), C3(H00H,H00I), C16(H00J,H00K), C4(H00R,H00S)
2.c Aromatic/amide H refined with riding coordinates:
 C9(H006), C10(H00C)
2.d Idealised Me refined as rotating group:
 C12(H00L,H00M,H00N), C14(H00O,H00P,H00Q)
;
_olex2_submission_special_instructions 'No special instructions were received'
_oxdiff_exptl_absorpt_empirical_details
;
Empirical correction (ABSPACK) includes:
- Absorption correction using spherical harmonics
- Frame scaling
;
_oxdiff_exptl_absorpt_empirical_full_max 2.439
_oxdiff_exptl_absorpt_empirical_full_min 0.411

loop_
_space_group_symop_operation_xyz
'x, y, z'
'-x+1/2, y+1/2, -z+1/2'
'-x, -y, -z'
'x-1/2, -y-1/2, z-1/2'

loop_
_atom_site_label
_atom_site_type_symbol
_atom_site_fract_x
_atom_site_fract_y
_atom_site_fract_z
_atom_site_U_iso_or_equiv
_atom_site_adp_type
_atom_site_occupancy
_atom_site_site_symmetry_order
_atom_site_calc_flag
_atom_site_refinement_flags_posn
_atom_site_refinement_flags_adp
_atom_site_refinement_flags_occupancy
_atom_site_disorder_assembly
_atom_site_disorder_group
O001 O 0.0370(2) 0.6055(2) 0.58858(10) 0.0250(5) Uani 1 1 d . . . . .
O002 O 0.2784(2) 1.06381(19) 0.60081(10) 0.0243(5) Uani 1 1 d . . . . .
O003 O 0.5798(2) 0.4327(2) 0.67636(10) 0.0272(5) Uani 1 1 d . . . . .
O004 O 0.6004(2) 1.11010(19) 0.65810(10) 0.0265(5) Uani 1 1 d . . . . .
C005 C 0.4226(3) 0.4400(3) 0.67900(13) 0.0195(5) Uani 1 1 d . . . . .
C006 C 0.6236(3) 0.7501(3) 0.62404(13) 0.0189(5) Uani 1 1 d . . . . .
H006 H 0.702372 0.677840 0.629725 0.023 Uiso 1 1 calc R U . . .
C007 C 0.3400(3) 0.8345(3) 0.58568(13) 0.0186(5) Uani 1 1 d . . . . .
C008 C 0.4566(3) 0.7280(3) 0.59363(13) 0.0181(5) Uani 1 1 d . . . . .
C009 C 0.3147(3) 0.5182(3) 0.62714(13) 0.0188(5) Uani 1 1 d . . . . .
C00A C 0.3958(3) 0.9601(3) 0.60727(13) 0.0193(5) Uani 1 1 d . . . . .
C00B C 0.3975(3) 0.5907(3) 0.56951(13) 0.0190(5) Uani 1 1 d . . . . .
H00B H 0.499184 0.538663 0.555919 0.023 Uiso 1 1 calc R U . . .
C00C C 0.6777(3) 0.8758(3) 0.64629(13) 0.0210(6) Uani 1 1 d . . . . .
H00C H 0.792228 0.889073 0.667301 0.025 Uiso 1 1 calc R U . . .
C00D C 0.5642(3) 0.9820(3) 0.63782(13) 0.0202(5) Uani 1 1 d . . . . .
C00E C 0.1429(3) 0.5293(3) 0.63260(13) 0.0211(6) Uani 1 1 d . . . . .
C00F C 0.1093(3) 0.6751(3) 0.53030(13) 0.0224(6) Uani 1 1 d . . . . .
H00F H 0.017628 0.679130 0.489746 0.027 Uiso 1 1 calc R U . . .
C00G C 0.2619(3) 0.6007(3) 0.50567(13) 0.0220(6) Uani 1 1 d . . . . .
H00A H 0.309987 0.649038 0.466424 0.026 Uiso 1 1 calc R U . . .
H00D H 0.226081 0.511052 0.488754 0.026 Uiso 1 1 calc R U . . .
C00H C 0.0468(4) 0.4606(3) 0.68720(15) 0.0267(6) Uani 1 1 d . . . . .
H00E H -0.068874 0.433193 0.665775 0.032 Uiso 1 1 calc R U . . .
H00G H 0.030208 0.522768 0.726455 0.032 Uiso 1 1 calc R U . . .
C00I C 0.1463(4) 0.3389(3) 0.71611(15) 0.0264(6) Uani 1 1 d . . . . .
H00H H 0.092166 0.304038 0.757630 0.032 Uiso 1 1 calc R U . . .
H00I H 0.140808 0.268705 0.679457 0.032 Uiso 1 1 calc R U . . .
C00J C 0.1569(3) 0.8171(3) 0.55164(14) 0.0236(6) Uani 1 1 d . . . . .
H00J H 0.141582 0.874061 0.508991 0.028 Uiso 1 1 calc R U . . .
H00K H 0.075200 0.848705 0.585155 0.028 Uiso 1 1 calc R U . . .
C00K C 0.7736(4) 1.1389(3) 0.68483(16) 0.0311(7) Uani 1 1 d . . . . .
H00L H 0.852295 1.116248 0.649044 0.047 Uiso 1 1 calc R U . . .
H00M H 0.803825 1.086611 0.727763 0.047 Uiso 1 1 calc R U . . .
H00N H 0.784115 1.233666 0.696111 0.047 Uiso 1 1 calc R U . . .
C00L C 0.3164(4) 1.1593(3) 0.54799(15) 0.0310(7) Uani 1 1 d . . . . .
H00O H 0.297482 1.118867 0.500921 0.046 Uiso 1 1 calc R U . . .
H00P H 0.437386 1.187571 0.556515 0.046 Uiso 1 1 calc R U . . .
H00Q H 0.240348 1.236453 0.550555 0.046 Uiso 1 1 calc R U . . .
C00M C 0.3346(4) 0.3740(3) 0.73774(15) 0.0292(6) Uani 1 1 d . . . . .
H00R H 0.339899 0.434315 0.779112 0.035 Uiso 1 1 calc R U . . .
H00S H 0.398480 0.292032 0.752402 0.035 Uiso 1 1 calc R U . . .

loop_
_atom_site_aniso_label
_atom_site_aniso_U_11
_atom_site_aniso_U_22
_atom_site_aniso_U_33
_atom_site_aniso_U_23
_atom_site_aniso_U_13
_atom_site_aniso_U_12
O001 0.0153(9) 0.0277(11) 0.0320(10) 0.0035(8) 0.0029(7) 0.0005(8)
O002 0.0223(10) 0.0194(10) 0.0316(10) 0.0023(8) 0.0049(8) 0.0053(8)
O003 0.0202(10) 0.0245(11) 0.0364(11) 0.0034(8) -0.0003(8) 0.0011(8)
O004 0.0258(10) 0.0160(10) 0.0366(11) -0.0023(8) -0.0032(8) -0.0026(8)
C005 0.0216(13) 0.0136(12) 0.0230(12) -0.0030(10) 0.0001(10) -0.0023(10)
C006 0.0151(12) 0.0196(13) 0.0219(12) 0.0022(10) 0.0011(9) 0.0012(10)
C007 0.0159(12) 0.0216(14) 0.0187(11) 0.0013(10) 0.0035(9) -0.0001(10)
C008 0.0187(12) 0.0170(13) 0.0190(11) 0.0013(10) 0.0048(9) 0.0008(10)
C009 0.0198(12) 0.0160(13) 0.0206(12) -0.0031(10) 0.0019(10) -0.0035(10)
C00A 0.0189(12) 0.0186(13) 0.0210(12) 0.0022(10) 0.0040(9) 0.0036(10)
C00B 0.0181(12) 0.0190(13) 0.0204(12) -0.0028(10) 0.0053(9) -0.0003(10)
C00C 0.0170(12) 0.0219(14) 0.0235(12) 0.0023(10) -0.0010(9) -0.0023(10)
C00D 0.0208(13) 0.0167(13) 0.0234(12) 0.0005(10) 0.0029(10) -0.0018(11)
C00E 0.0198(12) 0.0196(14) 0.0238(12) -0.0039(10) 0.0005(10) -0.0015(11)
C00F 0.0169(12) 0.0272(15) 0.0224(12) -0.0007(11) -0.0023(9) -0.0007(11)
C00G 0.0218(13) 0.0235(14) 0.0205(12) -0.0040(11) 0.0007(10) -0.0029(11)
C00H 0.0228(13) 0.0261(15) 0.0327(14) 0.0010(12) 0.0104(11) -0.0010(12)
C00I 0.0266(14) 0.0233(15) 0.0303(14) 0.0013(12) 0.0073(11) -0.0063(12)
C00J 0.0170(12) 0.0234(14) 0.0298(13) 0.0005(11) -0.0009(10) 0.0012(11)
C00K 0.0277(15) 0.0231(15) 0.0406(16) -0.0004(13) -0.0070(12) -0.0047(12)
C00L 0.0345(16) 0.0239(15) 0.0342(15) 0.0082(12) 0.0021(12) 0.0066(13)
C00M 0.0292(15) 0.0286(16) 0.0297(14) 0.0050(12) 0.0022(11) -0.0027(12)

loop_
_atom_type_symbol
_atom_type_description
_atom_type_scat_dispersion_real
_atom_type_scat_dispersion_imag
_atom_type_scat_source
C C 0.0033 0.0016 'International Tables Vol C Tables 4.2.6.8 and 6.1.1.4'
H H 0.0000 0.0000 'International Tables Vol C Tables 4.2.6.8 and 6.1.1.4'
N N 0.0061 0.0033 'International Tables Vol C Tables 4.2.6.8 and 6.1.1.4'
O O 0.0106 0.0060 'International Tables Vol C Tables 4.2.6.8 and 6.1.1.4'

loop_
_geom_angle_atom_site_label_1
_geom_angle_atom_site_label_2
_geom_angle_atom_site_label_3
_geom_angle
_geom_angle_site_symmetry_1
_geom_angle_site_symmetry_3
_geom_angle_publ_flag
C00E O001 C00F 118.94(19) . . ?
C00A O002 C00L 113.0(2) . . ?
C00D O004 C00K 117.1(2) . . ?
O003 C005 C009 121.0(2) . . ?
O003 C005 C00M 121.4(2) . . ?
C009 C005 C00M 117.6(2) . . ?
C008 C006 H006 119.4 . . ?
C008 C006 C00C 121.2(2) . . ?
C00C C006 H006 119.4 . . ?
C008 C007 C00J 121.9(2) . . ?
C00A C007 C008 119.0(2) . . ?
C00A C007 C00J 119.1(2) . . ?
C006 C008 C007 119.4(2) . . ?
C006 C008 C00B 121.1(2) . . ?
C007 C008 C00B 119.4(2) . . ?
C005 C009 C00B 119.5(2) . . ?
C00E C009 C005 120.1(2) . . ?
C00E C009 C00B 120.3(2) . . ?
O002 C00A C007 118.5(2) . . ?
O002 C00A C00D 120.0(2) . . ?
C007 C00A C00D 121.4(2) . . ?
C008 C00B H00B 109.4 . . ?
C008 C00B C00G 110.2(2) . . ?
C009 C00B C008 111.1(2) . . ?
C009 C00B H00B 109.4 . . ?
C009 C00B C00G 107.3(2) . . ?
C00G C00B H00B 109.4 . . ?
C006 C00C H00C 120.1 . . ?
C00D C00C C006 119.9(2) . . ?
C00D C00C H00C 120.1 . . ?
O004 C00D C00A 115.2(2) . . ?
O004 C00D C00C 125.7(2) . . ?
C00C C00D C00A 119.1(2) . . ?
O001 C00E C00H 112.0(2) . . ?
C009 C00E O001 123.1(2) . . ?
C009 C00E C00H 124.8(2) . . ?
O001 C00F H00F 107.8 . . ?
O001 C00F C00G 111.2(2) . . ?
O001 C00F C00J 110.5(2) . . ?
C00G C00F H00F 107.8 . . ?
C00G C00F C00J 111.7(2) . . ?
C00J C00F H00F 107.8 . . ?
C00B C00G H00A 110.4 . . ?
C00B C00G H00D 110.4 . . ?
C00F C00G C00B 106.8(2) . . ?
C00F C00G H00A 110.4 . . ?
C00F C00G H00D 110.4 . . ?
H00A C00G H00D 108.6 . . ?
C00E C00H H00E 109.5 . . ?
C00E C00H H00G 109.5 . . ?
C00E C00H C00I 110.6(2) . . ?
H00E C00H H00G 108.1 . . ?
C00I C00H H00E 109.5 . . ?
C00I C00H H00G 109.5 . . ?
C00H C00I H00H 109.5 . . ?
C00H C00I H00I 109.5 . . ?
H00H C00I H00I 108.1 . . ?
C00M C00I C00H 110.7(2) . . ?
C00M C00I H00H 109.5 . . ?
C00M C00I H00I 109.5 . . ?
C007 C00J C00F 114.6(2) . . ?
C007 C00J H00J 108.6 . . ?
C007 C00J H00K 108.6 . . ?
C00F C00J H00J 108.6 . . ?
C00F C00J H00K 108.6 . . ?
H00J C00J H00K 107.6 . . ?
O004 C00K H00L 109.5 . . ?
O004 C00K H00M 109.5 . . ?
O004 C00K H00N 109.5 . . ?
H00L C00K H00M 109.5 . . ?
H00L C00K H00N 109.5 . . ?
H00M C00K H00N 109.5 . . ?
O002 C00L H00O 109.5 . . ?
O002 C00L H00P 109.5 . . ?
O002 C00L H00Q 109.5 . . ?
H00O C00L H00P 109.5 . . ?
H00O C00L H00Q 109.5 . . ?
H00P C00L H00Q 109.5 . . ?
C005 C00M C00I 112.9(2) . . ?
C005 C00M H00R 109.0 . . ?
C005 C00M H00S 109.0 . . ?
C00I C00M H00R 109.0 . . ?
C00I C00M H00S 109.0 . . ?
H00R C00M H00S 107.8 . . ?

loop_
_geom_bond_atom_site_label_1
_geom_bond_atom_site_label_2
_geom_bond_distance
_geom_bond_site_symmetry_2
_geom_bond_publ_flag
O001 C00E 1.356(3) . ?
O001 C00F 1.463(3) . ?
O002 C00A 1.384(3) . ?
O002 C00L 1.438(3) . ?
O003 C005 1.227(3) . ?
O004 C00D 1.368(3) . ?
O004 C00K 1.423(3) . ?
C005 C009 1.463(4) . ?
C005 C00M 1.512(4) . ?
C006 H006 0.9500 . ?
C006 C008 1.388(3) . ?
C006 C00C 1.388(4) . ?
C007 C008 1.402(4) . ?
C007 C00A 1.387(4) . ?
C007 C00J 1.516(3) . ?
C008 C00B 1.515(4) . ?
C009 C00B 1.506(3) . ?
C009 C00E 1.351(3) . ?
C00A C00D 1.398(4) . ?
C00B H00B 1.0000 . ?
C00B C00G 1.533(3) . ?
C00C H00C 0.9500 . ?
C00C C00D 1.385(4) . ?
C00E C00H 1.499(4) . ?
C00F H00F 1.0000 . ?
C00F C00G 1.511(4) . ?
C00F C00J 1.522(4) . ?
C00G H00A 0.9900 . ?
C00G H00D 0.9900 . ?
C00H H00E 0.9900 . ?
C00H H00G 0.9900 . ?
C00H C00I 1.524(4) . ?
C00I H00H 0.9900 . ?
C00I H00I 0.9900 . ?
C00I C00M 1.523(4) . ?
C00J H00J 0.9900 . ?
C00J H00K 0.9900 . ?
C00K H00L 0.9800 . ?
C00K H00M 0.9800 . ?
C00K H00N 0.9800 . ?
C00L H00O 0.9800 . ?
C00L H00P 0.9800 . ?
C00L H00Q 0.9800 . ?
C00M H00R 0.9900 . ?
C00M H00S 0.9900 . ?

loop_
_geom_torsion_atom_site_label_1
_geom_torsion_atom_site_label_2
_geom_torsion_atom_site_label_3
_geom_torsion_atom_site_label_4
_geom_torsion
_geom_torsion_site_symmetry_1
_geom_torsion_site_symmetry_2
_geom_torsion_site_symmetry_3
_geom_torsion_site_symmetry_4
_geom_torsion_publ_flag
O001 C00E C00H C00I 158.0(2) . . . . ?
O001 C00F C00G C00B -59.7(3) . . . . ?
O001 C00F C00J C007 89.8(3) . . . . ?
O002 C00A C00D O004 -1.4(3) . . . . ?
O002 C00A C00D C00C 177.5(2) . . . . ?
O003 C005 C009 C00B 0.2(4) . . . . ?
O003 C005 C009 C00E -177.4(2) . . . . ?
O003 C005 C00M C00I -153.7(3) . . . . ?
C005 C009 C00B C008 -88.0(3) . . . . ?
C005 C009 C00B C00G 151.4(2) . . . . ?
C005 C009 C00E O001 176.5(2) . . . . ?
C005 C009 C00E C00H -3.2(4) . . . . ?
C006 C008 C00B C009 92.4(3) . . . . ?
C006 C008 C00B C00G -148.8(2) . . . . ?
C006 C00C C00D O004 179.2(2) . . . . ?
C006 C00C C00D C00A 0.5(4) . . . . ?
C007 C008 C00B C009 -87.0(3) . . . . ?
C007 C008 C00B C00G 31.8(3) . . . . ?
C007 C00A C00D O004 -178.5(2) . . . . ?
C007 C00A C00D C00C 0.3(4) . . . . ?
C008 C006 C00C C00D -0.4(4) . . . . ?
C008 C007 C00A O002 -178.4(2) . . . . ?
C008 C007 C00A C00D -1.2(4) . . . . ?
C008 C007 C00J C00F 2.6(4) . . . . ?
C008 C00B C00G C00F -62.0(3) . . . . ?
C009 C005 C00M C00I 29.1(3) . . . . ?
C009 C00B C00G C00F 59.2(3) . . . . ?
C009 C00E C00H C00I -22.3(4) . . . . ?
C00A C007 C008 C006 1.2(4) . . . . ?
C00A C007 C008 C00B -179.4(2) . . . . ?
C00A C007 C00J C00F -179.8(2) . . . . ?
C00B C009 C00E O001 -1.0(4) . . . . ?
C00B C009 C00E C00H 179.3(2) . . . . ?
C00C C006 C008 C007 -0.4(4) . . . . ?
C00C C006 C008 C00B -179.8(2) . . . . ?
C00E O001 C00F C00G 29.0(3) . . . . ?
C00E O001 C00F C00J -95.6(3) . . . . ?
C00E C009 C00B C008 89.5(3) . . . . ?
C00E C009 C00B C00G -31.0(3) . . . . ?
C00E C00H C00I C00M 49.4(3) . . . . ?
C00F O001 C00E C009 2.7(4) . . . . ?
C00F O001 C00E C00H -177.5(2) . . . . ?
C00G C00F C00J C007 -34.5(3) . . . . ?
C00H C00I C00M C005 -53.9(3) . . . . ?
C00J C007 C008 C006 178.9(2) . . . . ?
C00J C007 C008 C00B -1.7(4) . . . . ?
C00J C007 C00A O002 3.9(3) . . . . ?
C00J C007 C00A C00D -178.9(2) . . . . ?
C00J C00F C00G C00B 64.2(3) . . . . ?
C00K O004 C00D C00A -175.7(2) . . . . ?
C00K O004 C00D C00C 5.5(4) . . . . ?
C00L O002 C00A C007 -111.5(3) . . . . ?
C00L O002 C00A C00D 71.3(3) . . . . ?
C00M C005 C009 C00B 177.4(2) . . . . ?
C00M C005 C009 C00E -0.2(4) . . . . ?
